data_7214692
loop_
_publ_author_name
'Xiao, Li-Na'
'Hu, Yang-Yang'
'Wang, La-Mei'
'Wang, Yan'
'Xu, Jia-Ning'
'Ding, Hong'
'Cui, Xiao-Bing'
'Xu, Ji-Qing'

_publ_section_title
;
 New compounds based on polyoxometalates and metal halide clusters
;
_journal_issue 24
_journal_name_full CrystEngComm
_journal_page_first 8589
_journal_paper_doi 10.1039/c2ce26254a
_journal_volume 14
_journal_year 2012
_chemical_formula_sum 'C144 H104 Al Cl4 Cu9 N24 O44 W12'
_chemical_formula_weight 5821.35
_chemical_name_systematic
;
?
;
_space_group_IT_number 2
_symmetry_cell_setting triclinic
_symmetry_space_group_name_Hall '-P 1'
_symmetry_space_group_name_H-M 'P -1'
_atom_sites_solution_hydrogens geom
_atom_sites_solution_primary direct
_atom_sites_solution_secondary difmap
_audit_creation_method SHELXL-97
_cell_angle_alpha 74.828(7)
_cell_angle_beta 74.684(7)
_cell_angle_gamma 66.386(7)
_cell_formula_units_Z 1
_cell_length_a 15.209(7)
_cell_length_b 15.992(8)
_cell_length_c 18.104(9)
_cell_measurement_temperature 293(2)
_cell_volume 3830(3)
_computing_structure_refinement 'SHELXL-97 (Sheldrick, 1997)'
_computing_structure_solution 'SHELXS-97 (Sheldrick, 1990)'
_diffrn_ambient_temperature 293(2)
_diffrn_measured_fraction_theta_full 0.960
_diffrn_measured_fraction_theta_max 0.960
_diffrn_radiation_monochromator graphite
_diffrn_radiation_source 'fine-focus sealed tube'
_diffrn_radiation_type MoK\a
_diffrn_radiation_wavelength 0.71073
_diffrn_reflns_av_R_equivalents 0.0976
_diffrn_reflns_av_sigmaI/netI 0.2050
_diffrn_reflns_limit_h_max 17
_diffrn_reflns_limit_h_min -17
_diffrn_reflns_limit_k_max 18
_diffrn_reflns_limit_k_min -14
_diffrn_reflns_limit_l_max 21
_diffrn_reflns_limit_l_min -21
_diffrn_reflns_number 18781
_diffrn_reflns_theta_full 25.08
_diffrn_reflns_theta_max 25.08
_diffrn_reflns_theta_min 1.41
_exptl_absorpt_coefficient_mu 10.349
_exptl_absorpt_correction_T_max 0.2198
_exptl_absorpt_correction_T_min 0.1314
_exptl_absorpt_correction_type empirical
_exptl_absorpt_process_details
;
Higashi, T. (1995). Program for Absorption Correction.
Rigaku Corporation, Tokyo, Japan.
;
_exptl_crystal_density_diffrn 2.524
_exptl_crystal_density_method 'not measured'
_exptl_crystal_F_000 2718
_exptl_crystal_size_max 0.33
_exptl_crystal_size_mid 0.24
_exptl_crystal_size_min 0.21
_refine_diff_density_max 4.220
_refine_diff_density_min -4.465
_refine_diff_density_rms 0.490
_refine_ls_extinction_method none
_refine_ls_goodness_of_fit_ref 1.047
_refine_ls_hydrogen_treatment constr
_refine_ls_matrix_type full
_refine_ls_number_parameters 1021
_refine_ls_number_reflns 13074
_refine_ls_number_restraints 362
_refine_ls_restrained_S_all 1.105
_refine_ls_R_factor_all 0.1872
_refine_ls_R_factor_gt 0.1136
_refine_ls_shift/su_max 0.005
_refine_ls_shift/su_mean 0.001
_refine_ls_structure_factor_coef Fsqd
_refine_ls_weighting_details 'calc w=1/[\s^2^(Fo^2^)+(0.1593P)^2^+0.0000P] where P=(Fo^2^+2Fc^2^)/3'
_refine_ls_weighting_scheme calc
_refine_ls_wR_factor_gt 0.2784
_refine_ls_wR_factor_ref 0.3242
_reflns_number_gt 6795
_reflns_number_total 13074
_reflns_threshold_expression >2sigma(I)
_cod_data_source_file c2ce26254a.txt
_cod_data_source_block k1
_cod_original_sg_symbol_H-M p-1
_cod_database_code 7214692

loop_
_symmetry_equiv_pos_as_xyz
'x, y, z'
'-x, -y, -z'

loop_
_atom_site_label
_atom_site_type_symbol
_atom_site_fract_x
_atom_site_fract_y
_atom_site_fract_z
_atom_site_U_iso_or_equiv
_atom_site_adp_type
_atom_site_occupancy
_atom_site_symmetry_multiplicity
_atom_site_calc_flag
_atom_site_refinement_flags
W1 W 0.27079(11) 0.55390(14) 0.95782(9) 0.0536(5) Uani 1 1 d .
W2 W 0.66798(11) 0.59054(11) 0.86691(9) 0.0438(4) Uani 1 1 d .
W3 W 0.43630(11) 0.64886(10) 0.82604(8) 0.0397(4) Uani 1 1 d .
W4 W 0.44127(11) 0.32974(9) 0.95595(8) 0.0369(4) Uani 1 1 d U
W5 W 0.32702(10) 0.72329(9) 1.00453(8) 0.0326(4) Uani 1 1 d U
W6 W 0.60796(9) 0.42306(8) 0.82218(7) 0.0269(4) Uani 1 1 d U
Al1 Al 0.5000 0.5000 1.0000 0.014(2) Uani 1 2 d SU
O1 O 0.539(2) 0.527(2) 0.907(2) 0.016(8) Uani 0.50 1 d PU
O2 O 0.408(2) 0.591(2) 0.9536(19) 0.013(7) Uani 0.50 1 d PU
O3 O 0.412(3) 0.453(3) 1.012(3) 0.042(11) Uani 0.50 1 d PU
O4 O 0.455(2) 0.587(2) 1.0415(17) 0.003(6) Uani 0.50 1 d PU
O5 O 0.346(2) 0.442(2) 0.9298(19) 0.088(9) Uani 1 1 d U
O6 O 0.1594(15) 0.5798(17) 0.9410(13) 0.043(6) Uani 1 1 d .
O7 O 0.4108(18) 0.2500(18) 0.9342(14) 0.053(6) Uani 1 1 d U
O8 O 0.2455(16) 0.8295(15) 1.0051(13) 0.042(6) Uani 1 1 d .
O9 O 0.7492(18) 0.6342(18) 0.8043(14) 0.052(7) Uani 1 1 d .
O10 O 0.6815(17) 0.4934(18) 0.8305(17) 0.064(8) Uani 1 1 d .
O11 O 0.6636(18) 0.3894(19) 0.7349(15) 0.057(7) Uani 1 1 d U
O12 O 0.442(2) 0.740(2) 1.0100(17) 0.074(8) Uani 1 1 d U
O13 O 0.410(2) 0.7184(17) 0.7441(15) 0.058(7) Uani 1 1 d .
O14 O 0.517(2) 0.532(2) 0.7987(18) 0.081(9) Uani 1 1 d U
O15 O 0.250(2) 0.657(2) 0.9929(18) 0.082(9) Uani 1 1 d U
O16 O 0.551(2) 0.6599(19) 0.829(2) 0.087(11) Uani 1 1 d .
O17 O 0.250(3) 0.493(2) 1.0644(14) 0.111(15) Uani 1 1 d .
O18 O 0.6904(19) 0.324(2) 0.8891(16) 0.064(7) Uani 1 1 d U
O19 O 0.5136(19) 0.366(2) 0.8594(16) 0.064(7) Uani 1 1 d U
O20 O 0.378(2) 0.325(2) 1.0588(19) 0.087(9) Uani 1 1 d U
O21 O 0.370(3) 0.733(3) 0.900(2) 0.110(11) Uani 1 1 d U
O22 O 0.327(3) 0.605(3) 0.863(2) 0.100(11) Uani 1 1 d U
Cu5 Cu 0.1225(5) 1.0547(4) 0.3787(4) 0.094(2) Uani 1 1 d .
Cu4 Cu 0.0000 1.0000 0.5000 0.081(3) Uani 1 2 d S
Cl1 Cl -0.0166(9) 1.1393(8) 0.4439(8) 0.084(4) Uani 1 1 d .
Cu1 Cu 0.1345(4) 1.2775(3) 0.6474(3) 0.0506(12) Uani 1 1 d .
C1 C 0.150(2) 1.2519(15) 0.4840(17) 0.068(13) Uani 1 1 d G
H1A H 0.1527 1.1915 0.5051 0.081 Uiso 1 1 calc R
C2 C 0.160(2) 1.282(2) 0.4040(16) 0.12(2) Uani 1 1 d GU
H2A H 0.1689 1.2418 0.3715 0.142 Uiso 1 1 calc R
C3 C 0.156(2) 1.372(3) 0.3725(10) 0.096(18) Uani 1 1 d GU
H3A H 0.1629 1.3923 0.3190 0.115 Uiso 1 1 calc R
C4 C 0.143(2) 1.4323(17) 0.4211(15) 0.067(11) Uani 1 1 d GU
C12 C 0.1335(18) 1.4022(15) 0.5012(14) 0.042(8) Uani 1 1 d GU
N1 N 0.1370(16) 1.3120(16) 0.5326(11) 0.054(8) Uani 1 1 d G
C5 C 0.146(3) 1.531(3) 0.406(3) 0.069(12) Uani 1 1 d U
H5A H 0.1570 1.5572 0.3541 0.083 Uiso 1 1 calc R
C6 C 0.136(4) 1.580(4) 0.451(3) 0.077(15) Uani 1 1 d .
H6A H 0.1323 1.6408 0.4338 0.093 Uiso 1 1 calc R
C7 C 0.1300(19) 1.5420(17) 0.5284(11) 0.079(15) Uani 1 1 d G
C8 C 0.124(2) 1.5940(13) 0.5815(17) 0.067(11) Uani 1 1 d GU
H8A H 0.1197 1.6554 0.5648 0.081 Uiso 1 1 calc R
C9 C 0.123(2) 1.5545(17) 0.6597(15) 0.077(13) Uani 1 1 d GU
H9A H 0.1183 1.5893 0.6953 0.092 Uiso 1 1 calc R
C10 C 0.1284(19) 1.4628(17) 0.6848(10) 0.071(14) Uani 1 1 d G
H10A H 0.1279 1.4364 0.7371 0.085 Uiso 1 1 calc R
N2 N 0.1350(16) 1.4107(12) 0.6316(12) 0.044(8) Uani 1 1 d G
C11 C 0.1358(17) 1.4503(16) 0.5534(11) 0.043(9) Uani 1 1 d G
C13 C 0.2798(15) 1.0763(17) 0.6447(12) 0.049(9) Uani 1 1 d GU
H13A H 0.3073 1.0962 0.5942 0.059 Uiso 1 1 calc R
C14 C 0.3153(15) 0.9834(15) 0.6788(17) 0.089(16) Uani 1 1 d GU
H14A H 0.3666 0.9412 0.6512 0.107 Uiso 1 1 calc R
C15 C 0.2741(19) 0.9538(11) 0.7543(17) 0.085(15) Uani 1 1 d GU
H15A H 0.2979 0.8916 0.7772 0.102 Uiso 1 1 calc R
C16 C 0.1975(19) 1.0170(17) 0.7957(12) 0.059(9) Uani 1 1 d GU
C24 C 0.1620(14) 1.1098(15) 0.7616(12) 0.039(9) Uani 1 1 d G
N3 N 0.2031(14) 1.1395(11) 0.6861(12) 0.034(7) Uani 1 1 d G
C17 C 0.142(3) 1.000(4) 0.876(3) 0.072(11) Uani 1 1 d U
H17A H 0.1579 0.9394 0.9046 0.086 Uiso 1 1 calc R
C18 C 0.074(3) 1.0634(14) 0.907(2) 0.059(9) Uani 1 1 d DU
H18A H 0.0464 1.0470 0.9585 0.070 Uiso 1 1 calc R
C19 C 0.0337(17) 1.1558(13) 0.8732(13) 0.044(8) Uani 1 1 d GDU
C20 C -0.0438(16) 1.2268(18) 0.9055(10) 0.050(8) Uani 1 1 d GU
H20A H -0.0755 1.2149 0.9564 0.059 Uiso 1 1 calc R
C21 C -0.0740(15) 1.3155(15) 0.8618(14) 0.071(11) Uani 1 1 d GU
H21A H -0.1259 1.3629 0.8834 0.085 Uiso 1 1 calc R
C22 C -0.0267(17) 1.3332(13) 0.7857(13) 0.073(13) Uani 1 1 d G
H22A H -0.0469 1.3925 0.7564 0.087 Uiso 1 1 calc R
N4 N 0.0509(15) 1.2623(17) 0.7533(10) 0.039(7) Uani 1 1 d G
C23 C 0.0811(13) 1.1736(14) 0.7971(13) 0.050(10) Uani 1 1 d G
Cu2 Cu 0.4034(4) 1.2195(3) 0.6655(3) 0.0483(12) Uani 1 1 d .
C25 C 0.560(2) 1.036(3) 0.627(2) 0.056(11) Uani 1 1 d .
H25A H 0.5764 1.0673 0.5775 0.067 Uiso 1 1 calc R
C26 C 0.609(3) 0.935(3) 0.648(2) 0.057(12) Uani 1 1 d .
H26A H 0.6596 0.9033 0.6118 0.069 Uiso 1 1 calc R
C27 C 0.582(3) 0.889(3) 0.718(2) 0.045(9) Uani 1 1 d U
H27A H 0.6090 0.8246 0.7296 0.054 Uiso 1 1 calc R
C28 C 0.512(3) 0.939(2) 0.7747(17) 0.041(9) Uani 1 1 d .
C29 C 0.473(3) 0.899(3) 0.8561(19) 0.057(12) Uani 1 1 d .
H29A H 0.4980 0.8353 0.8735 0.068 Uiso 1 1 calc R
C30 C 0.404(2) 0.952(3) 0.902(2) 0.048(10) Uani 1 1 d .
H30A H 0.3858 0.9246 0.9534 0.058 Uiso 1 1 calc R
C31 C 0.358(2) 1.043(2) 0.8799(18) 0.034(7) Uani 1 1 d U
C32 C 0.279(2) 1.096(2) 0.931(2) 0.040(8) Uani 1 1 d U
H32A H 0.2596 1.0699 0.9820 0.049 Uiso 1 1 calc R
C33 C 0.234(3) 1.185(3) 0.903(2) 0.061(11) Uani 1 1 d U
H33A H 0.1791 1.2198 0.9340 0.073 Uiso 1 1 calc R
C34 C 0.264(3) 1.230(3) 0.8282(19) 0.048(10) Uani 1 1 d .
H34A H 0.2364 1.2935 0.8137 0.058 Uiso 1 1 calc R
C35 C 0.386(2) 1.085(2) 0.8062(17) 0.025(7) Uani 1 1 d U
C36 C 0.464(2) 1.035(2) 0.7519(18) 0.032(7) Uani 1 1 d U
C37 C 0.398(3) 1.239(3) 0.495(2) 0.068(13) Uani 1 1 d .
H37A H 0.3990 1.1786 0.5041 0.082 Uiso 1 1 calc R
C38 C 0.399(3) 1.294(3) 0.416(2) 0.062(10) Uani 1 1 d U
H38A H 0.4018 1.2661 0.3759 0.074 Uiso 1 1 calc R
C39 C 0.396(3) 1.377(3) 0.397(2) 0.049(9) Uani 1 1 d U
H39A H 0.3954 1.4082 0.3462 0.059 Uiso 1 1 calc R
C40 C 0.393(3) 1.422(3) 0.459(2) 0.052(10) Uani 1 1 d .
C41 C 0.377(3) 1.517(3) 0.456(2) 0.059(12) Uani 1 1 d .
H41A H 0.3698 1.5540 0.4074 0.071 Uiso 1 1 calc R
C42 C 0.372(3) 1.559(3) 0.509(2) 0.052(10) Uani 1 1 d U
H42A H 0.3688 1.6203 0.4987 0.063 Uiso 1 1 calc R
C43 C 0.373(3) 1.503(3) 0.584(2) 0.049(10) Uani 1 1 d .
C44 C 0.366(3) 1.538(3) 0.652(2) 0.052(9) Uani 1 1 d U
H44A H 0.3573 1.6000 0.6494 0.062 Uiso 1 1 calc R
C45 C 0.373(3) 1.479(3) 0.719(2) 0.051(9) Uani 1 1 d U
H45A H 0.3711 1.5005 0.7625 0.061 Uiso 1 1 calc R
C46 C 0.382(3) 1.391(3) 0.729(2) 0.053(11) Uani 1 1 d .
H46A H 0.3823 1.3555 0.7784 0.064 Uiso 1 1 calc R
C47 C 0.386(2) 1.409(2) 0.5952(19) 0.039(8) Uani 1 1 d U
C48 C 0.389(2) 1.369(2) 0.5381(19) 0.035(8) Uani 1 1 d U
N5 N 0.4941(17) 1.0821(18) 0.6794(14) 0.028(6) Uani 1 1 d U
N6 N 0.337(2) 1.1763(19) 0.7759(15) 0.042(7) Uani 1 1 d .
N7 N 0.3950(17) 1.2792(17) 0.5541(14) 0.028(6) Uani 1 1 d .
N8 N 0.392(2) 1.352(2) 0.6677(16) 0.042(7) Uani 1 1 d U
Cu3 Cu 0.1151(4) 0.9919(4) 0.6085(3) 0.0648(15) Uani 1 1 d .
Cl2 Cl 0.2227(8) 1.0007(9) 0.5067(6) 0.072(3) Uani 1 1 d .
C49 C 0.155(3) 0.798(3) 0.715(3) 0.073(15) Uani 1 1 d .
H49A H 0.2035 0.7725 0.6753 0.088 Uiso 1 1 calc R
C50 C 0.137(3) 0.740(4) 0.787(3) 0.094(15) Uani 1 1 d DU
H50A H 0.1710 0.6764 0.7940 0.112 Uiso 1 1 calc R
C51 C 0.065(3) 0.782(4) 0.845(3) 0.087(17) Uani 1 1 d D
H51A H 0.0560 0.7454 0.8938 0.105 Uiso 1 1 calc R
C52 C 0.007(3) 0.871(3) 0.834(3) 0.056(10) Uani 1 1 d U
C53 C -0.067(2) 0.908(3) 0.8895(19) 0.042(9) Uani 1 1 d .
H53A H -0.0857 0.8707 0.9348 0.050 Uiso 1 1 calc R
C54 C -0.115(3) 1.004(3) 0.877(2) 0.054(10) Uani 1 1 d U
H54A H -0.1589 1.0296 0.9188 0.065 Uiso 1 1 calc R
C55 C -0.104(2) 1.063(2) 0.8084(18) 0.031(8) Uani 1 1 d .
C56 C -0.150(3) 1.155(3) 0.787(2) 0.045(9) Uani 1 1 d U
H56A H -0.2014 1.1855 0.8224 0.054 Uiso 1 1 calc R
C57 C -0.128(3) 1.206(3) 0.718(2) 0.046(9) Uani 1 1 d U
H57A H -0.1617 1.2690 0.7068 0.055 Uiso 1 1 calc R
C58 C -0.050(3) 1.158(3) 0.665(2) 0.047(9) Uani 1 1 d U
H58A H -0.0344 1.1920 0.6168 0.057 Uiso 1 1 calc R
C59 C -0.023(2) 1.020(2) 0.7522(19) 0.030(7) Uani 1 1 d .
C60 C 0.037(3) 0.919(3) 0.764(2) 0.041(9) Uani 1 1 d .
N9 N 0.106(2) 0.889(2) 0.7038(18) 0.053(9) Uani 1 1 d .
N10 N 0.002(2) 1.068(2) 0.6783(17) 0.045(7) Uani 1 1 d U
C61 C 0.259(2) 0.850(2) 0.3790(15) 0.109(16) Uani 1 1 d GU
H61A H 0.2276 0.8345 0.4292 0.131 Uiso 1 1 calc R
C62 C 0.336(2) 0.7819(15) 0.343(2) 0.11(2) Uani 1 1 d GU
H62A H 0.3565 0.7209 0.3691 0.130 Uiso 1 1 calc R
C63 C 0.3834(17) 0.805(2) 0.268(2) 0.090(17) Uani 1 1 d GU
H63A H 0.4350 0.7594 0.2437 0.108 Uiso 1 1 calc R
C64 C 0.353(2) 0.896(2) 0.2287(15) 0.074(15) Uani 1 1 d G
C72 C 0.276(2) 0.9642(16) 0.2648(15) 0.055(12) Uani 1 1 d G
N11 N 0.2289(17) 0.9411(17) 0.3399(16) 0.061(10) Uani 1 1 d G
C65 C 0.393(3) 0.9139(18) 0.156(3) 0.090(13) Uani 1 1 d DU
H65A H 0.4381 0.8657 0.1315 0.108 Uiso 1 1 calc R
C66 C 0.369(3) 1.005(2) 0.116(2) 0.16(2) Uani 1 1 d DU
H66A H 0.4029 1.0183 0.0667 0.187 Uiso 1 1 calc R
C67 C 0.2923(19) 1.0748(19) 0.1506(19) 0.102(15) Uani 1 1 d GDU
C68 C 0.261(2) 1.167(2) 0.1132(16) 0.088(14) Uani 1 1 d GU
H68A H 0.2910 1.1833 0.0626 0.106 Uiso 1 1 calc R
C69 C 0.186(2) 1.2338(15) 0.152(2) 0.14(2) Uani 1 1 d GU
H69A H 0.1654 1.2953 0.1267 0.169 Uiso 1 1 calc R
C70 C 0.142(2) 1.209(2) 0.227(2) 0.114(19) Uani 1 1 d GU
H70A H 0.0914 1.2539 0.2531 0.136 Uiso 1 1 calc R
N12 N 0.173(2) 1.117(2) 0.2647(16) 0.087(13) Uani 1 1 d G
C71 C 0.248(2) 1.0500(17) 0.2263(19) 0.065(13) Uani 1 1 d G
OW1 O 0.355(4) 0.771(4) 0.566(3) 0.160(16) Uani 1 1 d U
OW2 O 0.150(4) 1.425(4) 0.869(3) 0.174(17) Uani 1 1 d U

loop_
_atom_site_aniso_label
_atom_site_aniso_U_11
_atom_site_aniso_U_22
_atom_site_aniso_U_33
_atom_site_aniso_U_23
_atom_site_aniso_U_13
_atom_site_aniso_U_12
W1 0.0340(9) 0.0882(14) 0.0422(10) -0.0351(9) -0.0046(7) -0.0124(9)
W2 0.0445(9) 0.0369(9) 0.0367(9) 0.0020(7) 0.0088(7) -0.0161(7)
W3 0.0655(10) 0.0382(9) 0.0249(8) -0.0002(6) -0.0113(7) -0.0294(8)
W4 0.0604(8) 0.0213(6) 0.0349(7) -0.0176(5) -0.0101(6) -0.0119(5)
W5 0.0404(7) 0.0199(6) 0.0393(7) -0.0202(5) 0.0041(5) -0.0104(5)
W6 0.0408(7) 0.0185(6) 0.0236(6) -0.0148(5) 0.0010(5) -0.0102(5)
Al1 0.014(3) 0.014(3) 0.014(3) -0.0025(11) -0.0032(11) -0.0044(13)
O1 0.016(8) 0.016(8) 0.016(8) -0.0030(17) -0.0028(18) -0.006(3)
O2 0.013(7) 0.013(7) 0.013(7) -0.0023(17) -0.0023(17) -0.005(3)
O3 0.042(11) 0.042(11) 0.042(11) -0.007(2) -0.008(2) -0.015(4)
O4 0.004(6) 0.003(6) 0.004(6) -0.0008(15) -0.0006(16) -0.001(2)
O5 0.088(9) 0.088(9) 0.088(9) -0.016(2) -0.016(2) -0.031(3)
O6 0.031(12) 0.054(16) 0.060(16) -0.034(13) -0.011(11) -0.015(11)
O7 0.053(6) 0.053(6) 0.053(6) -0.0095(15) -0.0097(16) -0.019(2)
O8 0.047(14) 0.028(13) 0.051(15) 0.022(11) -0.028(12) -0.019(11)
O9 0.065(16) 0.067(18) 0.051(16) -0.044(14) 0.028(13) -0.053(15)
O10 0.041(15) 0.040(16) 0.12(2) -0.035(16) -0.031(16) 0.004(12)
O11 0.057(7) 0.058(7) 0.057(7) -0.0104(16) -0.0104(16) -0.020(3)
O12 0.074(8) 0.074(8) 0.074(8) -0.0128(18) -0.0133(18) -0.026(3)
O13 0.085(19) 0.028(15) 0.055(17) -0.016(12) -0.003(15) -0.013(14)
O14 0.081(9) 0.081(9) 0.081(9) -0.0144(19) -0.0147(19) -0.029(3)
O15 0.082(9) 0.082(9) 0.082(9) -0.0148(19) -0.0145(19) -0.029(3)
O16 0.08(2) 0.037(17) 0.15(3) -0.015(18) -0.08(2) 0.003(15)
O17 0.14(3) 0.08(2) 0.019(16) -0.008(15) -0.006(17) 0.05(2)
O18 0.063(7) 0.064(7) 0.064(7) -0.0109(17) -0.0115(17) -0.023(3)
O19 0.064(8) 0.064(8) 0.064(8) -0.0110(17) -0.0117(17) -0.023(3)
O20 0.087(9) 0.087(9) 0.087(9) -0.015(2) -0.016(2) -0.031(3)
O21 0.110(11) 0.110(11) 0.110(11) -0.019(2) -0.020(2) -0.039(4)
O22 0.100(11) 0.100(11) 0.100(11) -0.018(2) -0.018(2) -0.036(4)
Cu5 0.085(4) 0.067(4) 0.136(6) -0.070(4) 0.026(4) -0.030(4)
Cu4 0.119(7) 0.046(5) 0.071(6) -0.029(4) -0.005(5) -0.017(5)
Cl1 0.095(9) 0.053(7) 0.102(10) -0.036(7) -0.026(8) -0.005(7)
Cu1 0.080(3) 0.032(3) 0.040(3) -0.004(2) -0.002(2) -0.027(2)
C1 0.08(3) 0.06(3) 0.08(3) -0.05(3) 0.00(3) -0.02(2)
C2 0.09(4) 0.18(6) 0.08(4) 0.02(4) -0.03(3) -0.06(5)
C3 0.06(3) 0.17(5) 0.05(3) 0.00(3) -0.03(2) -0.03(4)
C4 0.067(11) 0.067(11) 0.067(11) -0.012(2) -0.012(2) -0.024(4)
C12 0.042(8) 0.042(8) 0.042(8) -0.0073(18) -0.0075(18) -0.015(3)
N1 0.06(2) 0.05(2) 0.04(2) -0.003(16) -0.006(16) -0.020(17)
C5 0.05(3) 0.08(2) 0.06(3) 0.02(3) -0.01(2) -0.03(3)
C6 0.10(4) 0.09(4) 0.04(3) 0.00(3) -0.01(3) -0.04(3)
C7 0.05(3) 0.07(3) 0.11(5) -0.02(3) -0.02(3) -0.02(2)
C8 0.067(11) 0.067(11) 0.067(11) -0.012(2) -0.012(2) -0.024(4)
C9 0.077(13) 0.077(13) 0.077(13) -0.014(2) -0.014(2) -0.027(5)
C10 0.09(3) 0.06(3) 0.03(2) -0.01(2) 0.02(2) -0.02(3)
N2 0.06(2) 0.022(16) 0.038(18) -0.003(13) -0.023(16) 0.003(14)
C11 0.031(19) 0.04(2) 0.06(3) -0.002(19) -0.010(18) -0.016(16)
C13 0.049(9) 0.049(9) 0.049(9) -0.0087(19) -0.009(2) -0.017(3)
C14 0.08(3) 0.04(3) 0.17(4) -0.04(3) -0.07(3) 0.00(2)
C15 0.05(3) 0.04(3) 0.18(4) -0.04(3) -0.06(3) 0.010(19)
C16 0.059(9) 0.059(9) 0.059(9) -0.010(2) -0.011(2) -0.021(3)
C24 0.06(2) 0.023(19) 0.04(2) -0.013(16) -0.009(19) -0.017(18)
N3 0.018(13) 0.025(15) 0.07(2) -0.026(14) -0.016(14) 0.000(11)
C17 0.072(11) 0.072(11) 0.072(11) -0.013(2) -0.013(2) -0.026(4)
C18 0.07(3) 0.08(2) 0.03(2) 0.008(17) -0.006(18) -0.050(18)
C19 0.044(8) 0.044(8) 0.044(8) -0.0078(18) -0.0081(18) -0.016(3)
C20 0.034(18) 0.11(2) 0.03(2) -0.011(16) 0.005(14) -0.054(16)
C21 0.071(11) 0.071(11) 0.071(11) -0.013(2) -0.013(2) -0.025(4)
C22 0.08(3) 0.07(3) 0.07(3) -0.03(3) 0.02(2) -0.05(3)
N4 0.026(15) 0.06(2) 0.048(19) -0.030(17) 0.009(13) -0.029(15)
C23 0.04(2) 0.08(3) 0.05(3) -0.01(2) -0.009(19) -0.05(2)
Cu2 0.079(3) 0.032(3) 0.039(3) -0.004(2) -0.009(2) -0.027(2)
C25 0.03(2) 0.06(3) 0.07(3) 0.00(2) 0.004(19) -0.018(19)
C26 0.07(3) 0.05(3) 0.07(3) -0.04(2) -0.02(2) -0.01(2)
C27 0.045(9) 0.045(9) 0.045(9) -0.0081(19) -0.0081(19) -0.016(3)
C28 0.09(3) 0.03(2) 0.012(18) 0.003(15) -0.005(17) -0.03(2)
C29 0.13(4) 0.04(2) 0.02(2) 0.004(17) -0.03(2) -0.04(3)
C30 0.04(2) 0.05(3) 0.06(3) -0.02(2) 0.003(19) -0.03(2)
C31 0.034(7) 0.034(7) 0.034(7) -0.0059(16) -0.0062(17) -0.012(3)
C32 0.041(8) 0.040(8) 0.040(8) -0.0072(17) -0.0073(17) -0.014(3)
C33 0.061(11) 0.061(11) 0.061(11) -0.011(2) -0.011(2) -0.022(4)
C34 0.06(3) 0.05(2) 0.03(2) -0.013(18) 0.007(18) -0.02(2)
C35 0.025(7) 0.025(7) 0.025(7) -0.0043(16) -0.0043(16) -0.009(3)
C36 0.032(7) 0.032(7) 0.032(7) -0.0057(17) -0.0058(17) -0.011(3)
C37 0.10(3) 0.02(2) 0.07(3) -0.02(2) 0.01(3) -0.01(2)
C38 0.062(10) 0.062(10) 0.062(10) -0.011(2) -0.011(2) -0.022(4)
C39 0.049(9) 0.049(9) 0.049(9) -0.0087(18) -0.0088(19) -0.017(3)
C40 0.06(2) 0.03(2) 0.05(3) -0.015(19) 0.00(2) -0.007(19)
C41 0.10(3) 0.02(2) 0.04(3) 0.017(18) -0.02(2) -0.03(2)
C42 0.052(10) 0.052(10) 0.052(10) -0.009(2) -0.009(2) -0.019(4)
C43 0.08(3) 0.05(2) 0.03(2) 0.000(18) 0.006(19) -0.05(2)
C44 0.052(9) 0.052(9) 0.052(9) -0.009(2) -0.009(2) -0.018(3)
C45 0.051(9) 0.051(9) 0.051(9) -0.009(2) -0.009(2) -0.018(3)
C46 0.06(3) 0.06(3) 0.02(2) -0.011(19) 0.005(18) -0.02(2)
C47 0.039(8) 0.039(8) 0.039(8) -0.0068(18) -0.0070(18) -0.014(3)
C48 0.035(8) 0.035(8) 0.035(8) -0.0062(17) -0.0060(17) -0.012(3)
N5 0.028(6) 0.028(6) 0.028(6) -0.0049(15) -0.0048(15) -0.010(2)
N6 0.07(2) 0.032(17) 0.033(17) -0.019(14) 0.003(15) -0.028(16)
N7 0.033(15) 0.025(15) 0.027(15) -0.014(12) -0.006(12) -0.005(12)
N8 0.042(7) 0.042(7) 0.042(7) -0.0075(16) -0.0075(16) -0.015(3)
Cu3 0.063(3) 0.081(4) 0.051(3) -0.034(3) 0.009(3) -0.024(3)
Cl2 0.071(7) 0.097(9) 0.054(7) -0.045(6) 0.013(5) -0.032(7)
C49 0.05(3) 0.07(3) 0.09(4) -0.04(3) -0.04(3) 0.02(2)
C50 0.094(15) 0.094(15) 0.094(15) -0.017(3) -0.017(3) -0.033(5)
C51 0.08(3) 0.09(4) 0.08(4) 0.03(3) -0.02(3) -0.03(3)
C52 0.056(10) 0.056(10) 0.056(10) -0.010(2) -0.010(2) -0.020(4)
C53 0.05(2) 0.05(2) 0.03(2) -0.006(17) -0.002(16) -0.017(19)
C54 0.054(10) 0.054(10) 0.054(10) -0.010(2) -0.010(2) -0.019(4)
C55 0.026(17) 0.04(2) 0.033(19) -0.023(16) 0.016(14) -0.015(15)
C56 0.045(9) 0.045(9) 0.045(9) -0.0081(19) -0.0080(19) -0.016(3)
C57 0.046(9) 0.045(9) 0.046(9) -0.0081(19) -0.0082(19) -0.016(3)
C58 0.047(9) 0.047(9) 0.047(9) -0.0083(19) -0.0085(19) -0.017(3)
C59 0.031(18) 0.022(17) 0.05(2) -0.016(15) -0.011(16) -0.013(14)
C60 0.05(2) 0.04(2) 0.03(2) -0.013(18) -0.015(18) -0.011(18)
N9 0.041(18) 0.05(2) 0.06(2) -0.020(17) -0.003(16) 0.000(16)
N10 0.045(7) 0.045(7) 0.045(7) -0.0081(17) -0.0080(17) -0.016(3)
C61 0.109(17) 0.109(17) 0.109(17) -0.019(3) -0.020(3) -0.039(6)
C62 0.05(3) 0.07(4) 0.16(5) 0.02(4) -0.03(3) 0.01(3)
C63 0.09(4) 0.11(5) 0.11(4) -0.03(4) -0.05(3) -0.05(3)
C64 0.08(3) 0.11(4) 0.05(3) -0.06(3) 0.01(3) -0.04(3)
C72 0.05(2) 0.06(3) 0.08(3) -0.04(2) -0.03(2) 0.00(2)
N11 0.11(3) 0.033(19) 0.05(2) -0.026(16) -0.02(2) -0.022(19)
C65 0.05(3) 0.14(3) 0.12(4) -0.08(3) 0.00(3) -0.04(3)
C66 0.16(2) 0.16(2) 0.16(2) -0.028(4) -0.028(4) -0.056(8)
C67 0.16(4) 0.11(4) 0.09(4) -0.01(3) -0.06(4) -0.09(3)
C68 0.088(14) 0.088(14) 0.088(14) -0.016(3) -0.016(3) -0.031(5)
C69 0.14(2) 0.14(2) 0.14(2) -0.025(4) -0.025(4) -0.050(7)
C70 0.13(5) 0.07(4) 0.15(4) -0.04(4) 0.00(4) -0.05(4)
N12 0.09(3) 0.08(3) 0.13(4) -0.06(3) -0.04(3) -0.03(3)
C71 0.03(2) 0.09(4) 0.09(4) -0.03(3) -0.02(2) -0.02(2)
OW1 0.160(16) 0.160(16) 0.160(16) -0.028(3) -0.029(3) -0.057(6)
OW2 0.174(17) 0.174(17) 0.174(17) -0.031(3) -0.031(3) -0.062(6)

loop_
_atom_type_symbol
_atom_type_description
_atom_type_scat_dispersion_real
_atom_type_scat_dispersion_imag
_atom_type_scat_source
C C 0.0033 0.0016 'International Tables Vol C Tables 4.2.6.8 and 6.1.1.4'
H H 0.0000 0.0000 'International Tables Vol C Tables 4.2.6.8 and 6.1.1.4'
Cu Cu 0.3201 1.2651 'International Tables Vol C Tables 4.2.6.8 and 6.1.1.4'
N N 0.0061 0.0033 'International Tables Vol C Tables 4.2.6.8 and 6.1.1.4'
O O 0.0106 0.0060 'International Tables Vol C Tables 4.2.6.8 and 6.1.1.4'
W W -0.8490 6.8722 'International Tables Vol C Tables 4.2.6.8 and 6.1.1.4'
Cl Cl 0.1484 0.1585 'International Tables Vol C Tables 4.2.6.8 and 6.1.1.4'
Al Al 0.0645 0.0514 'International Tables Vol C Tables 4.2.6.8 and 6.1.1.4'

loop_
_geom_angle_atom_site_label_1
_geom_angle_atom_site_label_2
_geom_angle_atom_site_label_3
_geom_angle
_geom_angle_site_symmetry_1
_geom_angle_site_symmetry_3
O6 W1 O15 98.7(12) . .
O6 W1 O5 107.2(13) . .
O15 W1 O5 154.0(14) . .
O6 W1 O22 100.4(13) . .
O15 W1 O22 88.0(16) . .
O5 W1 O22 86.3(16) . .
O6 W1 O17 97.1(15) . .
O15 W1 O17 88.3(15) . .
O5 W1 O17 89.5(14) . .
O22 W1 O17 162.5(16) . .
O6 W1 O2 153.0(11) . .
O15 W1 O2 62.4(13) . .
O5 W1 O2 92.7(13) . .
O22 W1 O2 62.2(13) . .
O17 W1 O2 101.1(15) . .
O6 W1 O3 152.7(14) . .
O15 W1 O3 99.0(15) . .
O5 W1 O3 57.5(15) . .
O22 W1 O3 100.8(15) . .
O17 W1 O3 62.9(15) . .
O2 W1 O3 54.2(14) . .
O9 W2 O10 104.3(12) . .
O9 W2 O17 98.4(16) . 2_667
O10 W2 O17 86.4(14) . 2_667
O9 W2 O16 103.7(14) . .
O10 W2 O16 91.5(12) . .
O17 W2 O16 157.7(16) 2_667 .
O9 W2 O20 98.2(12) . 2_667
O10 W2 O20 157.2(14) . 2_667
O17 W2 O20 86.5(13) 2_667 2_667
O16 W2 O20 86.9(13) . 2_667
O9 W2 O3 154.3(13) . 2_667
O10 W2 O3 95.0(16) . 2_667
O17 W2 O3 65.5(15) 2_667 2_667
O16 W2 O3 92.6(15) . 2_667
O20 W2 O3 62.4(15) 2_667 2_667
O9 W2 O1 156.9(11) . .
O10 W2 O1 60.5(12) . .
O17 W2 O1 97.8(16) 2_667 .
O16 W2 O1 62.3(12) . .
O20 W2 O1 99.2(13) 2_667 .
O3 W2 O1 48.8(14) 2_667 .
O13 W3 O16 101.0(14) . .
O13 W3 O14 105.6(12) . .
O16 W3 O14 85.0(13) . .
O13 W3 O21 101.5(14) . .
O16 W3 O21 88.0(15) . .
O14 W3 O21 152.8(14) . .
O13 W3 O22 102.6(14) . .
O16 W3 O22 156.4(14) . .
O14 W3 O22 89.4(14) . .
O21 W3 O22 86.6(16) . .
O13 W3 O2 156.1(12) . .
O16 W3 O2 94.4(13) . .
O14 W3 O2 93.7(13) . .
O21 W3 O2 60.6(14) . .
O22 W3 O2 63.1(13) . .
O13 W3 O1 155.0(12) . .
O16 W3 O1 63.4(12) . .
O14 W3 O1 56.0(12) . .
O21 W3 O1 97.5(14) . .
O22 W3 O1 94.5(13) . .
O2 W3 O1 48.9(12) . .
O7 W4 O5 105.8(13) . .
O7 W4 O12 103.0(13) . 2_667
O5 W4 O12 151.0(15) . 2_667
O7 W4 O20 97.6(13) . .
O5 W4 O20 89.7(15) . .
O12 W4 O20 89.0(13) 2_667 .
O7 W4 O19 101.0(12) . .
O5 W4 O19 84.0(13) . .
O12 W4 O19 88.1(12) 2_667 .
O20 W4 O19 161.4(14) . .
O7 W4 O3 154.4(14) . .
O5 W4 O3 59.3(15) . .
O12 W4 O3 94.5(14) 2_667 .
O20 W4 O3 63.9(16) . .
O19 W4 O3 98.0(15) . .
O7 W4 O4 157.9(11) . 2_667
O5 W4 O4 88.9(13) . 2_667
O12 W4 O4 62.7(12) 2_667 2_667
O20 W4 O4 98.9(12) . 2_667
O19 W4 O4 63.6(11) . 2_667
O3 W4 O4 47.7(13) . 2_667
O8 W5 O21 98.1(15) . .
O8 W5 O18 99.8(12) . 2_667
O21 W5 O18 162.1(15) . 2_667
O8 W5 O12 101.8(12) . .
O21 W5 O12 86.7(15) . .
O18 W5 O12 90.6(12) 2_667 .
O8 W5 O15 101.7(12) . .
O21 W5 O15 87.1(15) . .
O18 W5 O15 88.3(12) 2_667 .
O12 W5 O15 156.3(13) . .
O8 W5 O2 152.8(10) . .
O21 W5 O2 61.4(15) . .
O18 W5 O2 101.3(12) 2_667 .
O12 W5 O2 94.9(12) . .
O15 W5 O2 62.2(12) . .
O8 W5 O4 159.0(10) . .
O21 W5 O4 97.0(14) . .
O18 W5 O4 65.9(11) 2_667 .
O12 W5 O4 64.6(12) . .
O15 W5 O4 93.5(12) . .
O2 W5 O4 48.1(11) . .
O11 W6 O14 104.0(13) . .
O11 W6 O19 103.6(12) . .
O14 W6 O19 91.2(13) . .
O11 W6 O10 101.9(12) . .
O14 W6 O10 85.4(13) . .
O19 W6 O10 154.3(12) . .
O11 W6 O18 100.1(12) . .
O14 W6 O18 155.3(13) . .
O19 W6 O18 88.3(12) . .
O10 W6 O18 84.4(11) . .
O11 W6 O1 155.1(13) . .
O14 W6 O1 58.9(13) . .
O19 W6 O1 95.2(12) . .
O10 W6 O1 61.3(12) . .
O18 W6 O1 96.5(12) . .
O11 W6 O4 159.9(11) . 2_667
O14 W6 O4 93.3(12) . 2_667
O19 W6 O4 65.2(11) . 2_667
O10 W6 O4 89.4(11) . 2_667
O18 W6 O4 64.2(11) . 2_667
O1 W6 O4 44.7(11) . 2_667
O4 Al1 O4 180.0(18) 2_667 .
O4 Al1 O1 67.7(17) 2_667 .
O4 Al1 O1 112.3(17) . .
O4 Al1 O1 112.3(17) 2_667 2_667
O4 Al1 O1 67.7(17) . 2_667
O1 Al1 O1 180.000(7) . 2_667
O4 Al1 O3 71.4(19) 2_667 .
O4 Al1 O3 108.6(19) . .
O1 Al1 O3 108.8(19) . .
O1 Al1 O3 71.2(19) 2_667 .
O4 Al1 O3 108.6(19) 2_667 2_667
O4 Al1 O3 71.4(19) . 2_667
O1 Al1 O3 71.2(19) . 2_667
O1 Al1 O3 108.8(19) 2_667 2_667
O3 Al1 O3 180(4) . 2_667
O4 Al1 O2 111.6(15) 2_667 .
O4 Al1 O2 68.4(15) . .
O1 Al1 O2 68.6(16) . .
O1 Al1 O2 111.4(16) 2_667 .
O3 Al1 O2 76.3(18) . .
O3 Al1 O2 103.7(18) 2_667 .
O4 Al1 O2 68.4(15) 2_667 2_667
O4 Al1 O2 111.6(15) . 2_667
O1 Al1 O2 111.4(16) . 2_667
O1 Al1 O2 68.6(16) 2_667 2_667
O3 Al1 O2 103.7(18) . 2_667
O3 Al1 O2 76.3(18) 2_667 2_667
O2 Al1 O2 180(2) . 2_667
Al1 O1 O4 54.6(14) . 2_667
Al1 O1 W6 124.7(19) . .
O4 O1 W6 70.1(15) 2_667 .
Al1 O1 W3 121.0(17) . .
O4 O1 W3 136.5(19) 2_667 .
W6 O1 W3 97.0(12) . .
Al1 O1 W2 118.7(17) . .
O4 O1 W2 128.2(18) 2_667 .
W6 O1 W2 95.1(12) . .
W3 O1 W2 93.3(12) . .
Al1 O2 W3 121.5(17) . .
Al1 O2 W5 118.6(16) . .
W3 O2 W5 101.0(13) . .
Al1 O2 W1 114.4(16) . .
W3 O2 W1 99.3(12) . .
W5 O2 W1 97.9(12) . .
Al1 O3 W4 122(2) . .
Al1 O3 W2 121(2) . 2_667
W4 O3 W2 100.0(18) . 2_667
Al1 O3 W1 115(2) . .
W4 O3 W1 96.6(16) . .
W2 O3 W1 97.1(16) 2_667 .
Al1 O4 O1 57.7(15) . 2_667
Al1 O4 W5 124.8(15) . .
O1 O4 W5 134.1(18) 2_667 .
Al1 O4 W6 122.8(16) . 2_667
O1 O4 W6 65.1(14) 2_667 2_667
W5 O4 W6 95.3(11) . 2_667
Al1 O4 W4 119.2(15) . 2_667
O1 O4 W4 126.9(17) 2_667 2_667
W5 O4 W4 93.5(11) . 2_667
W6 O4 W4 93.2(10) 2_667 2_667
W1 O5 W4 145(2) . .
W2 O10 W6 141.6(15) . .
W4 O12 W5 138.5(18) 2_667 .
W6 O14 W3 147.9(19) . .
W1 O15 W5 137.5(18) . .
W3 O16 W2 140.3(17) . .
W2 O17 W1 135(2) 2_667 .
W5 O18 W6 133.9(15) 2_667 .
W4 O19 W6 137.8(15) . .
W4 O20 W2 133.7(19) . 2_667
W5 O21 W3 137(2) . .
W1 O22 W3 135.4(19) . .
N11 Cu5 N12 80.2(13) . .
N11 Cu5 Cl1 159.0(10) . .
N12 Cu5 Cl1 117.2(11) . .
N11 Cu5 Cu4 109.0(9) . .
N12 Cu5 Cu4 159.0(9) . .
Cl1 Cu5 Cu4 50.6(4) . .
Cl1 Cu4 Cl1 180.000(2) . 2_576
Cl1 Cu4 Cu5 126.6(4) . 2_576
Cl1 Cu4 Cu5 53.4(4) 2_576 2_576
Cl1 Cu4 Cu5 53.4(4) . .
Cl1 Cu4 Cu5 126.6(4) 2_576 .
Cu5 Cu4 Cu5 180.000(1) 2_576 .
Cl1 Cu4 Cu3 84.7(3) . 2_576
Cl1 Cu4 Cu3 95.3(3) 2_576 2_576
Cu5 Cu4 Cu3 91.26(19) 2_576 2_576
Cu5 Cu4 Cu3 88.74(19) . 2_576
Cl1 Cu4 Cu3 95.3(3) . .
Cl1 Cu4 Cu3 84.7(3) 2_576 .
Cu5 Cu4 Cu3 88.74(19) 2_576 .
Cu5 Cu4 Cu3 91.26(19) . .
Cu3 Cu4 Cu3 180.000(1) 2_576 .
Cu4 Cl1 Cu5 76.0(4) . .
N1 Cu1 N4 145.5(9) . .
N1 Cu1 N3 114.6(9) . .
N4 Cu1 N3 80.0(9) . .
N1 Cu1 N2 81.7(9) . .
N4 Cu1 N2 103.4(9) . .
N3 Cu1 N2 146.3(8) . .
C2 C1 N1 120.0 . .
C1 C2 C3 120.0 . .
C4 C3 C2 120.0 . .
C3 C4 C12 120.0 . .
C3 C4 C5 134(3) . .
C12 C4 C5 106(3) . .
C11 C12 C4 125(2) . .
C11 C12 N1 115(2) . .
C4 C12 N1 120.0 . .
C12 N1 C1 120.0 . .
C12 N1 Cu1 114.3(14) . .
C1 N1 Cu1 125.4(14) . .
C6 C5 C4 131(5) . .
C5 C6 C7 118(5) . .
C6 C7 C8 120(3) . .
C6 C7 C11 120(3) . .
C8 C7 C11 120.0 . .
C9 C8 C7 120.0 . .
C10 C9 C8 120.0 . .
C9 C10 N2 120.0 . .
C11 N2 C10 120.0 . .
C11 N2 Cu1 108.7(12) . .
C10 N2 Cu1 131.2(12) . .
C12 C11 N2 120.6(19) . .
C12 C11 C7 119.1(18) . .
N2 C11 C7 120.0 . .
C14 C13 N3 120.0 . .
C13 C14 C15 120.0 . .
C14 C15 C16 120.0 . .
C24 C16 C15 120.0 . .
C24 C16 C17 111(3) . .
C15 C16 C17 129(3) . .
C23 C24 C16 122.4(19) . .
C23 C24 N3 117.3(19) . .
C16 C24 N3 120.0 . .
C24 N3 C13 120.0 . .
C24 N3 Cu1 112.6(13) . .
C13 N3 Cu1 127.4(13) . .
C18 C17 C16 122(4) . .
C17 C18 C19 128(4) . .
C20 C19 C23 120.0 . .
C20 C19 C18 128(2) . .
C23 C19 C18 112(2) . .
C19 C20 C21 120.0 . .
C20 C21 C22 120.0 . .
N4 C22 C21 120.0 . .
C22 N4 C23 120.0 . .
C22 N4 Cu1 125.4(14) . .
C23 N4 Cu1 114.5(14) . .
C24 C23 N4 116(2) . .
C24 C23 C19 124(2) . .
N4 C23 C19 120.0 . .
N7 Cu2 N6 149.8(11) . .
N7 Cu2 N5 113.7(10) . .
N6 Cu2 N5 81.8(11) . .
N7 Cu2 N8 79.3(10) . .
N6 Cu2 N8 103.8(11) . .
N5 Cu2 N8 143.7(10) . .
N5 C25 C26 120(4) . .
C27 C26 C25 120(4) . .
C26 C27 C28 119(4) . .
C36 C28 C27 118(3) . .
C36 C28 C29 115(3) . .
C27 C28 C29 126(3) . .
C30 C29 C28 121(4) . .
C29 C30 C31 123(4) . .
C30 C31 C35 119(3) . .
C30 C31 C32 121(3) . .
C35 C31 C32 120(3) . .
C33 C32 C31 117(4) . .
C32 C33 C34 124(4) . .
N6 C34 C33 119(4) . .
C31 C35 N6 123(3) . .
C31 C35 C36 123(3) . .
N6 C35 C36 114(3) . .
N5 C36 C28 121(3) . .
N5 C36 C35 121(3) . .
C28 C36 C35 118(3) . .
N7 C37 C38 118(3) . .
C39 C38 C37 126(4) . .
C38 C39 C40 118(4) . .
C41 C40 C39 129(4) . .
C41 C40 C48 113(3) . .
C39 C40 C48 118(3) . .
C42 C41 C40 131(4) . .
C41 C42 C43 113(4) . .
C47 C43 C42 121(3) . .
C47 C43 C44 117(3) . .
C42 C43 C44 122(3) . .
C45 C44 C43 117(4) . .
C46 C45 C44 125(4) . .
C45 C46 N8 121(4) . .
C48 C47 N8 115(3) . .
C48 C47 C43 123(3) . .
N8 C47 C43 122(3) . .
C47 C48 N7 120(3) . .
C47 C48 C40 118(3) . .
N7 C48 C40 122(3) . .
C25 N5 C36 120(3) . .
C25 N5 Cu2 129(2) . .
C36 N5 Cu2 109.8(19) . .
C35 N6 C34 116(3) . .
C35 N6 Cu2 113(2) . .
C34 N6 Cu2 129(2) . .
C48 N7 C37 119(3) . .
C48 N7 Cu2 113(2) . .
C37 N7 Cu2 128(2) . .
C46 N8 C47 118(3) . .
C46 N8 Cu2 130(3) . .
C47 N8 Cu2 112(2) . .
N10 Cu3 N9 81.0(12) . .
N10 Cu3 Cl2 143.2(10) . .
N9 Cu3 Cl2 133.9(10) . .
N10 Cu3 Cu4 95.3(8) . .
N9 Cu3 Cu4 109.6(9) . .
Cl2 Cu3 Cu4 84.2(3) . .
N9 C49 C50 122(4) . .
C51 C50 C49 117(5) . .
C52 C51 C50 123(5) . .
C53 C52 C51 122(4) . .
C53 C52 C60 126(4) . .
C51 C52 C60 112(4) . .
C52 C53 C54 118(4) . .
C55 C54 C53 126(4) . .
C56 C55 C54 132(3) . .
C56 C55 C59 115(3) . .
C54 C55 C59 113(3) . .
C57 C56 C55 126(4) . .
C56 C57 C58 116(4) . .
N10 C58 C57 125(4) . .
N10 C59 C55 122(3) . .
N10 C59 C60 114(3) . .
C55 C59 C60 124(3) . .
N9 C60 C52 131(4) . .
N9 C60 C59 116(3) . .
C52 C60 C59 113(3) . .
C49 N9 C60 114(4) . .
C49 N9 Cu3 131(3) . .
C60 N9 Cu3 114(3) . .
C58 N10 C59 116(3) . .
C58 N10 Cu3 129(3) . .
C59 N10 Cu3 115(2) . .
C62 C61 N11 120.0 . .
C63 C62 C61 120.0 . .
C64 C63 C62 120.0 . .
C65 C64 C63 118(3) . .
C65 C64 C72 121(3) . .
C63 C64 C72 120.0 . .
C71 C72 N11 121(3) . .
C71 C72 C64 119(3) . .
N11 C72 C64 120.0 . .
C72 N11 C61 120.0 . .
C72 N11 Cu5 111.3(17) . .
C61 N11 Cu5 128.7(17) . .
C64 C65 C66 120(3) . .
C65 C66 C67 119.4(5) . .
C66 C67 C68 123(2) . .
C66 C67 C71 117(2) . .
C68 C67 C71 120.0 . .
C69 C68 C67 120.0 . .
C68 C69 C70 120.0 . .
C69 C70 N12 120.0 . .
C71 N12 C70 120.0 . .
C71 N12 Cu5 109.8(19) . .
C70 N12 Cu5 130.2(19) . .
C72 C71 N12 118(3) . .
C72 C71 C67 122(3) . .
N12 C71 C67 120.0 . .

loop_
_geom_bond_atom_site_label_1
_geom_bond_atom_site_label_2
_geom_bond_distance
_geom_bond_site_symmetry_2
W1 O6 1.666(19) .
W1 O15 1.79(3) .
W1 O5 1.81(4) .
W1 O22 1.84(4) .
W1 O17 1.93(3) .
W1 O2 2.36(3) .
W1 O3 2.38(4) .
W2 O9 1.68(2) .
W2 O10 1.76(3) .
W2 O17 1.87(3) 2_667
W2 O16 1.87(2) .
W2 O20 1.96(3) 2_667
W2 O3 2.29(5) 2_667
W2 O1 2.42(3) .
W3 O13 1.64(2) .
W3 O16 1.84(3) .
W3 O14 1.89(3) .
W3 O21 1.94(4) .
W3 O22 1.95(4) .
W3 O2 2.25(3) .
W3 O1 2.39(3) .
W4 O7 1.68(3) .
W4 O5 1.84(3) .
W4 O12 1.84(3) 2_667
W4 O20 1.86(3) .
W4 O19 1.89(3) .
W4 O3 2.29(5) .
W4 O4 2.46(3) 2_667
W5 O8 1.65(2) .
W5 O21 1.82(4) .
W5 O18 1.87(3) 2_667
W5 O12 1.90(3) .
W5 O15 1.96(3) .
W5 O2 2.28(3) .
W5 O4 2.35(3) .
W6 O11 1.70(3) .
W6 O14 1.77(3) .
W6 O19 1.89(3) .
W6 O10 1.93(3) .
W6 O18 1.94(3) .
W6 O1 2.30(4) .
W6 O4 2.39(3) 2_667
Al1 O4 1.57(3) 2_667
Al1 O4 1.57(3) .
Al1 O1 1.63(3) .
Al1 O1 1.63(3) 2_667
Al1 O3 1.72(4) .
Al1 O3 1.72(4) 2_667
Al1 O2 1.77(3) .
Al1 O2 1.77(3) 2_667
O1 O4 1.79(5) 2_667
O3 W2 2.29(5) 2_667
O4 O1 1.79(5) 2_667
O4 W6 2.39(3) 2_667
O4 W4 2.46(3) 2_667
O12 W4 1.84(3) 2_667
O17 W2 1.87(3) 2_667
O18 W5 1.87(3) 2_667
O20 W2 1.96(3) 2_667
Cu5 N11 2.03(2) .
Cu5 N12 2.13(3) .
Cu5 Cl1 2.220(13) .
Cu5 Cu4 2.683(7) .
Cu4 Cl1 2.135(13) .
Cu4 Cl1 2.135(13) 2_576
Cu4 Cu5 2.683(7) 2_576
Cu4 Cu3 2.905(5) 2_576
Cu4 Cu3 2.905(5) .
Cu1 N1 2.000(19) .
Cu1 N4 2.017(17) .
Cu1 N3 2.045(16) .
Cu1 N2 2.078(19) .
C1 C2 1.3900 .
C1 N1 1.3900 .
C2 C3 1.3900 .
C3 C4 1.3900 .
C4 C12 1.3900 .
C4 C5 1.54(6) .
C12 C11 1.38(3) .
C12 N1 1.3900 .
C5 C6 1.21(6) .
C6 C7 1.36(5) .
C7 C8 1.3900 .
C7 C11 1.3900 .
C8 C9 1.3900 .
C9 C10 1.3900 .
C10 N2 1.3900 .
N2 C11 1.3900 .
C13 C14 1.3900 .
C13 N3 1.3900 .
C14 C15 1.3900 .
C15 C16 1.3900 .
C16 C24 1.3900 .
C16 C17 1.50(5) .
C24 C23 1.37(2) .
C24 N3 1.3900 .
C17 C18 1.25(5) .
C18 C19 1.3901(12) .
C19 C20 1.3900 .
C19 C23 1.3900 .
C20 C21 1.3900 .
C21 C22 1.3900 .
C22 N4 1.3900 .
N4 C23 1.3900 .
Cu2 N7 2.01(2) .
Cu2 N6 2.06(3) .
Cu2 N5 2.06(3) .
Cu2 N8 2.07(3) .
C25 N5 1.31(5) .
C25 C26 1.47(5) .
C26 C27 1.35(5) .
C27 C28 1.41(5) .
C28 C36 1.41(4) .
C28 C29 1.51(5) .
C29 C30 1.31(5) .
C30 C31 1.35(5) .
C31 C35 1.37(4) .
C31 C32 1.42(5) .
C32 C33 1.34(5) .
C33 C34 1.40(5) .
C34 N6 1.40(4) .
C35 N6 1.39(4) .
C35 C36 1.43(4) .
C36 N5 1.39(4) .
C37 N7 1.37(4) .
C37 C38 1.47(5) .
C38 C39 1.26(5) .
C39 C40 1.46(5) .
C40 C41 1.43(5) .
C40 C48 1.46(5) .
C41 C42 1.28(5) .
C42 C43 1.43(5) .
C43 C47 1.39(5) .
C43 C44 1.44(5) .
C44 C45 1.33(5) .
C45 C46 1.32(5) .
C46 N8 1.35(4) .
C47 C48 1.34(4) .
C47 N8 1.39(4) .
C48 N7 1.36(4) .
Cu3 N10 2.01(3) .
Cu3 N9 2.07(3) .
Cu3 Cl2 2.134(12) .
C49 N9 1.32(5) .
C49 C50 1.42(6) .
C50 C51 1.3899(12) .
C51 C52 1.34(6) .
C52 C53 1.34(5) .
C52 C60 1.37(5) .
C53 C54 1.39(5) .
C54 C55 1.37(5) .
C55 C56 1.35(5) .
C55 C59 1.43(4) .
C56 C57 1.33(5) .
C57 C58 1.40(5) .
C58 N10 1.32(4) .
C59 N10 1.40(4) .
C59 C60 1.49(4) .
C60 N9 1.33(4) .
C61 C62 1.3900 .
C61 N11 1.3900 .
C62 C63 1.3900 .
C63 C64 1.3900 .
C64 C65 1.30(5) .
C64 C72 1.3900 .
C72 C71 1.32(3) .
C72 N11 1.3900 .
C65 C66 1.3900(13) .
C66 C67 1.3900(12) .
C67 C68 1.3900 .
C67 C71 1.3900 .
C68 C69 1.3900 .
C69 C70 1.3900 .
C70 N12 1.3900 .
N12 C71 1.3900 .
